data_7049654
loop_
_publ_author_name
'Thu\'ery, Pierre'
'Atoini, Youssef'
'Harrowfield, Jack'

_publ_section_title
;
 The sulfonate group as a ligand: a fine balance between hydrogen bonding
 and metal ion coordination in uranyl ion complexes.
;
_journal_issue 24
_journal_name_full 'Dalton transactions (Cambridge, England : 2003)'
_journal_page_first 8756
_journal_page_last 8772
_journal_paper_doi 10.1039/c9dt01024f
_journal_volume 48
_journal_year 2019
_chemical_formula_sum 'C60 H92 Cu2 N8 O26 S4 U2'
_chemical_formula_weight 2072.79
_space_group_crystal_system triclinic
_space_group_IT_number 2
_space_group_name_Hall '-P 1'
_space_group_name_H-M_alt 'P -1'
_symmetry_space_group_name_Hall '-P 1'
_symmetry_space_group_name_H-M 'P -1'
_atom_sites_solution_hydrogens mixed
_atom_sites_solution_primary dual
_audit_creation_method SHELXL-2014
_audit_update_record
;
2019-01-23 deposited with the CCDC.    2019-04-11 downloaded from the CCDC.
;
_cell_angle_alpha 94.145(3)
_cell_angle_beta 97.373(3)
_cell_angle_gamma 107.703(3)
_cell_formula_units_Z 1
_cell_length_a 11.6903(6)
_cell_length_b 11.6969(5)
_cell_length_c 14.5245(8)
_cell_measurement_reflns_used 105270
_cell_measurement_temperature 100(2)
_cell_measurement_theta_max 25.68
_cell_measurement_theta_min 2.19
_cell_volume 1863.32(17)
_computing_cell_refinement 'HKL2000 (Otwinowski & Minor, 1997)'
_computing_data_collection 'COLLECT (Nonius, 1998)'
_computing_data_reduction 'HKL2000 (Otwinowski & Minor, 1997)'
_computing_molecular_graphics 'SHELXTL (Sheldrick, 2008)'
_computing_publication_material 'SHELXTL (Sheldrick, 2008); PLATON (Spek, 2003)'
_computing_structure_refinement 'SHELXL (Sheldrick, 2015)'
_computing_structure_solution 'SHELXT (Sheldrick, 2015)'
_diffrn_ambient_temperature 100(2)
_diffrn_measured_fraction_theta_full 0.999
_diffrn_measured_fraction_theta_max 0.999
_diffrn_measurement_device_type 'Nonius Kappa-CCD area-detector diffractometer'
_diffrn_measurement_method 'two \f and twelve \w scans with 2\% steps (791 frames)'
_diffrn_radiation_monochromator graphite
_diffrn_radiation_source 'fine-focus sealed tube'
_diffrn_radiation_type MoK\a
_diffrn_radiation_wavelength 0.71073
_diffrn_reflns_av_R_equivalents 0.0594
_diffrn_reflns_av_unetI/netI 0.0635
_diffrn_reflns_Laue_measured_fraction_full 0.999
_diffrn_reflns_Laue_measured_fraction_max 0.999
_diffrn_reflns_limit_h_max 14
_diffrn_reflns_limit_h_min -14
_diffrn_reflns_limit_k_max 14
_diffrn_reflns_limit_k_min -14
_diffrn_reflns_limit_l_max 17
_diffrn_reflns_limit_l_min -17
_diffrn_reflns_number 105270
_diffrn_reflns_point_group_measured_fraction_full 0.999
_diffrn_reflns_point_group_measured_fraction_max 0.999
_diffrn_reflns_theta_full 25.242
_diffrn_reflns_theta_max 25.680
_diffrn_reflns_theta_min 2.190
_diffrn_standards_decay_% 0
_diffrn_standards_interval_time 0
_diffrn_standards_number 0
_exptl_absorpt_coefficient_mu 5.090
_exptl_absorpt_correction_T_max 0.666
_exptl_absorpt_correction_T_min 0.443
_exptl_absorpt_correction_type multi-scan
_exptl_absorpt_process_details 'SCALEPACK (Otwinowski & Minor, 1997)'
_exptl_crystal_colour 'translucent light purple'
_exptl_crystal_density_diffrn 1.847
_exptl_crystal_description platelet
_exptl_crystal_F_000 1022
_exptl_crystal_size_max 0.20
_exptl_crystal_size_mid 0.14
_exptl_crystal_size_min 0.08
_refine_diff_density_max 2.121
_refine_diff_density_min -1.383
_refine_diff_density_rms 0.149
_refine_ls_extinction_method none
_refine_ls_goodness_of_fit_ref 1.052
_refine_ls_hydrogen_treatment constr
_refine_ls_matrix_type full
_refine_ls_number_parameters 466
_refine_ls_number_reflns 7080
_refine_ls_number_restraints 0
_refine_ls_restrained_S_all 1.052
_refine_ls_R_factor_all 0.0322
_refine_ls_R_factor_gt 0.0263
_refine_ls_shift/su_max 0.002
_refine_ls_shift/su_mean 0.000
_refine_ls_structure_factor_coef Fsqd
_refine_ls_weighting_details 'w=1/[\s^2^(Fo^2^)+(0.0227P)^2^+0.1636P] where P=(Fo^2^+2Fc^2^)/3'
_refine_ls_weighting_scheme calc
_refine_ls_wR_factor_gt 0.0556
_refine_ls_wR_factor_ref 0.0568
_reflns_Friedel_coverage 0.000
_reflns_number_gt 6532
_reflns_number_total 7080
_reflns_threshold_expression 'I > 2\s(I)'
_cod_data_source_file c9dt01024f1.cif
_cod_data_source_block 4
_cod_depositor_comments 'Adding full bibliography for 7049652--7049661.cif.'
_cod_database_code 7049654
_shelx_space_group_comment
;
The symmetry employed for this shelxl refinement is uniquely defined
by the following loop, which should always be used as a source of
symmetry information in preference to the above space-group names.
They are only intended as comments.
;
_shelxl_version_number 2014-3

loop_
_space_group_symop_operation_xyz
'x, y, z'
'-x, -y, -z'

loop_
_atom_site_label
_atom_site_type_symbol
_atom_site_fract_x
_atom_site_fract_y
_atom_site_fract_z
_atom_site_U_iso_or_equiv
_atom_site_adp_type
_atom_site_occupancy
_atom_site_site_symmetry_order
_atom_site_calc_flag
_atom_site_refinement_flags_posn
_atom_site_refinement_flags_adp
U1 U 0.84446(2) 0.97729(2) 0.32676(2) 0.02062(5) Uani 1 1 d . .
Cu1 Cu 0.73242(4) 0.48588(3) 0.23214(2) 0.02078(10) Uani 1 1 d . .
S1 S 0.61001(8) 0.86408(7) 0.12075(5) 0.0244(2) Uani 1 1 d . .
S2 S 0.74802(8) 1.22404(7) 0.42256(5) 0.0231(2) Uani 1 1 d . .
O1 O 0.7445(2) 0.88223(19) 0.39196(15) 0.0261(6) Uani 1 1 d . .
O2 O 0.9433(2) 1.07291(19) 0.26164(15) 0.0272(6) Uani 1 1 d . .
O3 O 0.8253(2) 0.80117(19) 0.23038(14) 0.0264(6) Uani 1 1 d . .
O4 O 0.8084(2) 0.63573(19) 0.13700(14) 0.0253(5) Uani 1 1 d . .
O5 O 0.6760(2) 0.94840(19) 0.20570(14) 0.0294(6) Uani 1 1 d . .
O6 O 0.5671(2) 0.74045(19) 0.14074(14) 0.0264(6) Uani 1 1 d . .
O7 O 0.5177(2) 0.90756(19) 0.07298(15) 0.0290(6) Uani 1 1 d . .
O8 O 0.9366(2) 1.09648(18) 0.46925(14) 0.0227(5) Uani 1 1 d . .
O9 O 0.9914(2) 1.0944(2) 0.62051(14) 0.0266(6) Uani 1 1 d . .
O10 O 0.7447(2) 1.12856(18) 0.34805(14) 0.0243(6) Uani 1 1 d . .
O11 O 0.8676(2) 1.31321(19) 0.44693(15) 0.0288(6) Uani 1 1 d . .
O12 O 0.6520(2) 1.2738(2) 0.39623(14) 0.0293(6) Uani 1 1 d . .
O13 O 0.5627(2) 0.14387(19) 0.18017(15) 0.0308(6) Uani 1 1 d . .
H13A H 0.5423 0.0752 0.1528 0.037 Uiso 1 1 d R U
H13B H 0.5941 0.1270 0.2337 0.037 Uiso 1 1 d R U
N1 N 0.7157(3) 0.3643(2) 0.12251(17) 0.0239(6) Uani 1 1 d . .
H1 H 0.6793 0.2976 0.1401 0.029 Uiso 1 1 d R U
N2 N 0.5609(3) 0.4836(2) 0.17737(17) 0.0229(6) Uani 1 1 d . .
H2 H 0.5666 0.5596 0.1601 0.028 Uiso 1 1 d R U
N3 N 0.7350(3) 0.5933(2) 0.34868(16) 0.0250(7) Uani 1 1 d . .
H3 H 0.7473 0.6642 0.3316 0.030 Uiso 1 1 d R U
N4 N 0.8959(3) 0.4802(2) 0.29419(18) 0.0262(7) Uani 1 1 d . .
H4 H 0.8802 0.4245 0.3372 0.031 Uiso 1 1 d R U
C1 C 0.8135(3) 0.7438(3) 0.1502(2) 0.0224(8) Uani 1 1 d . .
C2 C 0.8065(3) 0.8110(3) 0.0656(2) 0.0234(8) Uani 1 1 d . .
C3 C 0.7202(3) 0.8700(3) 0.0467(2) 0.0254(8) Uani 1 1 d . .
C4 C 0.7175(4) 0.9305(3) -0.0321(2) 0.0309(9) Uani 1 1 d . .
H4A H 0.6579 0.9696 -0.0452 0.037 Uiso 1 1 calc R U
C5 C 0.8014(4) 0.9336(3) -0.0909(2) 0.0382(10) Uani 1 1 d . .
H5 H 0.8004 0.9766 -0.1439 0.046 Uiso 1 1 calc R U
C6 C 0.8874(4) 0.8751(3) -0.0742(2) 0.0366(9) Uani 1 1 d . .
H6 H 0.9452 0.8781 -0.1151 0.044 Uiso 1 1 calc R U
C7 C 0.8880(4) 0.8116(3) 0.0037(2) 0.0311(9) Uani 1 1 d . .
H7 H 0.9445 0.7685 0.0145 0.037 Uiso 1 1 calc R U
C8 C 0.9152(3) 1.0966(3) 0.5517(2) 0.0232(8) Uani 1 1 d . .
C9 C 0.7926(3) 1.0977(3) 0.5737(2) 0.0258(8) Uani 1 1 d . .
C10 C 0.7140(3) 1.1487(3) 0.5227(2) 0.0234(8) Uani 1 1 d . .
C11 C 0.6040(4) 1.1454(3) 0.5515(2) 0.0355(9) Uani 1 1 d . .
H11 H 0.5523 1.1821 0.5178 0.043 Uiso 1 1 calc R U
C12 C 0.5692(4) 1.0889(4) 0.6289(3) 0.0465(11) Uani 1 1 d . .
H12 H 0.4940 1.0870 0.6480 0.056 Uiso 1 1 calc R U
C13 C 0.6444(4) 1.0356(4) 0.6779(3) 0.0507(12) Uani 1 1 d . .
H13 H 0.6199 0.9946 0.7297 0.061 Uiso 1 1 calc R U
C14 C 0.7555(4) 1.0419(3) 0.6514(2) 0.0369(10) Uani 1 1 d . .
H14 H 0.8078 1.0074 0.6870 0.044 Uiso 1 1 calc R U
C15 C 0.6288(3) 0.3902(3) 0.0484(2) 0.0277(8) Uani 1 1 d . .
H15A H 0.6042 0.3260 -0.0052 0.033 Uiso 1 1 calc R U
H15B H 0.6673 0.4685 0.0257 0.033 Uiso 1 1 calc R U
C16 C 0.5203(3) 0.3946(3) 0.0918(2) 0.0258(8) Uani 1 1 d . .
H16A H 0.4632 0.4185 0.0466 0.031 Uiso 1 1 calc R U
H16B H 0.4773 0.3137 0.1082 0.031 Uiso 1 1 calc R U
C17 C 0.4636(3) 0.4725(3) 0.2393(2) 0.0269(8) Uani 1 1 d . .
C18 C 0.5171(3) 0.5698(3) 0.3240(2) 0.0298(8) Uani 1 1 d . .
H18A H 0.5434 0.6493 0.3001 0.036 Uiso 1 1 calc R U
H18B H 0.4508 0.5700 0.3600 0.036 Uiso 1 1 calc R U
C19 C 0.6236(3) 0.5598(3) 0.3917(2) 0.0277(8) Uani 1 1 d . .
H19 H 0.6053 0.4735 0.4037 0.033 Uiso 1 1 calc R U
C20 C 0.3546(3) 0.4994(3) 0.1862(3) 0.0353(9) Uani 1 1 d . .
H20A H 0.2983 0.5059 0.2293 0.053 Uiso 1 1 calc R U
H20B H 0.3128 0.4339 0.1359 0.053 Uiso 1 1 calc R U
H20C H 0.3829 0.5757 0.1595 0.053 Uiso 1 1 calc R U
C21 C 0.4236(3) 0.3460(3) 0.2700(2) 0.0293(8) Uani 1 1 d . .
H21A H 0.3750 0.3455 0.3203 0.044 Uiso 1 1 calc R U
H21B H 0.4955 0.3234 0.2926 0.044 Uiso 1 1 calc R U
H21C H 0.3746 0.2879 0.2168 0.044 Uiso 1 1 calc R U
C22 C 0.6374(4) 0.6369(3) 0.4857(2) 0.0373(10) Uani 1 1 d . .
H22A H 0.6997 0.6223 0.5310 0.056 Uiso 1 1 calc R U
H22B H 0.5597 0.6146 0.5093 0.056 Uiso 1 1 calc R U
H22C H 0.6617 0.7226 0.4766 0.056 Uiso 1 1 calc R U
C23 C 0.8491(3) 0.6029(3) 0.4143(2) 0.0287(9) Uani 1 1 d . .
H23A H 0.8766 0.6807 0.4553 0.034 Uiso 1 1 calc R U
H23B H 0.8330 0.5365 0.4543 0.034 Uiso 1 1 calc R U
C24 C 0.9454(3) 0.5953(3) 0.3578(2) 0.0331(9) Uani 1 1 d . .
H24A H 0.9661 0.6649 0.3212 0.040 Uiso 1 1 calc R U
H24B H 1.0198 0.5962 0.3994 0.040 Uiso 1 1 calc R U
C25 C 0.9858(3) 0.4477(3) 0.2401(2) 0.0285(8) Uani 1 1 d . .
C26 C 0.9151(3) 0.3379(3) 0.1687(2) 0.0324(9) Uani 1 1 d . .
H26A H 0.9749 0.3068 0.1416 0.039 Uiso 1 1 calc R U
H26B H 0.8681 0.2740 0.2029 0.039 Uiso 1 1 calc R U
C27 C 0.8275(3) 0.3566(3) 0.0881(2) 0.0319(9) Uani 1 1 d . .
H27 H 0.8675 0.4340 0.0634 0.038 Uiso 1 1 calc R U
C28 C 1.0536(3) 0.5541(3) 0.1930(2) 0.0324(9) Uani 1 1 d . .
H28A H 0.9952 0.5867 0.1586 0.049 Uiso 1 1 calc R U
H28B H 1.1003 0.5272 0.1495 0.049 Uiso 1 1 calc R U
H28C H 1.1092 0.6170 0.2405 0.049 Uiso 1 1 calc R U
C29 C 1.0752(4) 0.4075(4) 0.3084(3) 0.0417(10) Uani 1 1 d . .
H29A H 1.1230 0.4760 0.3548 0.063 Uiso 1 1 calc R U
H29B H 1.1300 0.3797 0.2733 0.063 Uiso 1 1 calc R U
H29C H 1.0294 0.3415 0.3402 0.063 Uiso 1 1 calc R U
C30 C 0.7962(4) 0.2518(4) 0.0091(3) 0.0636(15) Uani 1 1 d . .
H30A H 0.7644 0.1748 0.0343 0.095 Uiso 1 1 calc R U
H30B H 0.8696 0.2532 -0.0173 0.095 Uiso 1 1 calc R U
H30C H 0.7346 0.2606 -0.0399 0.095 Uiso 1 1 calc R U

loop_
_atom_site_aniso_label
_atom_site_aniso_U_11
_atom_site_aniso_U_22
_atom_site_aniso_U_33
_atom_site_aniso_U_23
_atom_site_aniso_U_13
_atom_site_aniso_U_12
U1 0.02234(10) 0.02277(7) 0.01715(7) 0.00474(5) 0.00113(6) 0.00801(6)
Cu1 0.0214(2) 0.02285(19) 0.01807(18) 0.00371(15) 0.00138(17) 0.00745(17)
S1 0.0266(5) 0.0233(4) 0.0220(4) 0.0026(3) -0.0037(4) 0.0091(3)
S2 0.0270(5) 0.0233(4) 0.0197(4) 0.0037(3) -0.0002(4) 0.0102(4)
O1 0.0268(15) 0.0255(12) 0.0275(12) 0.0105(9) 0.0077(11) 0.0074(10)
O2 0.0302(15) 0.0280(12) 0.0258(12) 0.0106(10) 0.0082(11) 0.0094(11)
O3 0.0292(15) 0.0293(12) 0.0212(11) 0.0048(9) -0.0010(10) 0.0114(11)
O4 0.0319(15) 0.0242(12) 0.0208(11) 0.0051(9) 0.0046(10) 0.0096(10)
O5 0.0328(16) 0.0304(12) 0.0250(11) -0.0045(10) -0.0059(11) 0.0158(11)
O6 0.0282(15) 0.0268(12) 0.0248(11) 0.0070(9) 0.0041(10) 0.0087(10)
O7 0.0265(15) 0.0300(12) 0.0295(12) 0.0051(10) -0.0056(11) 0.0109(11)
O8 0.0223(14) 0.0259(11) 0.0192(11) 0.0039(9) 0.0031(10) 0.0065(10)
O9 0.0298(15) 0.0346(12) 0.0192(11) 0.0013(10) 0.0013(10) 0.0173(11)
O10 0.0290(15) 0.0274(12) 0.0179(10) 0.0027(9) -0.0015(10) 0.0131(10)
O11 0.0326(16) 0.0255(11) 0.0238(11) 0.0070(9) 0.0013(11) 0.0028(10)
O12 0.0350(16) 0.0321(12) 0.0247(11) 0.0047(10) 0.0001(11) 0.0182(11)
O13 0.0351(16) 0.0262(12) 0.0311(12) 0.0069(10) -0.0025(11) 0.0121(11)
N1 0.0236(17) 0.0246(13) 0.0250(14) 0.0044(11) 0.0049(12) 0.0092(12)
N2 0.0212(17) 0.0280(14) 0.0220(13) 0.0062(11) 0.0061(12) 0.0094(12)
N3 0.0334(19) 0.0250(14) 0.0160(13) 0.0062(11) 0.0057(12) 0.0069(13)
N4 0.0251(18) 0.0286(14) 0.0230(13) 0.0090(11) 0.0008(13) 0.0055(12)
C1 0.0170(19) 0.0271(17) 0.0215(16) 0.0024(13) -0.0003(14) 0.0061(14)
C2 0.023(2) 0.0228(16) 0.0208(16) 0.0019(13) 0.0015(15) 0.0031(14)
C3 0.030(2) 0.0212(16) 0.0215(16) 0.0035(13) -0.0029(15) 0.0065(14)
C4 0.039(2) 0.0290(18) 0.0221(17) 0.0056(14) -0.0030(17) 0.0092(16)
C5 0.051(3) 0.0339(19) 0.0247(18) 0.0113(15) -0.0007(19) 0.0067(18)
C6 0.045(3) 0.036(2) 0.0284(18) 0.0101(15) 0.0147(18) 0.0082(18)
C7 0.036(2) 0.0304(18) 0.0279(18) 0.0063(14) 0.0076(17) 0.0101(16)
C8 0.030(2) 0.0189(15) 0.0208(16) 0.0042(12) 0.0003(15) 0.0091(14)
C9 0.026(2) 0.0294(17) 0.0209(16) 0.0039(13) 0.0028(15) 0.0076(15)
C10 0.022(2) 0.0270(16) 0.0205(15) 0.0035(13) 0.0021(14) 0.0068(14)
C11 0.029(2) 0.052(2) 0.0296(19) 0.0079(17) 0.0034(17) 0.0178(18)
C12 0.028(3) 0.079(3) 0.036(2) 0.015(2) 0.0115(19) 0.017(2)
C13 0.039(3) 0.086(3) 0.034(2) 0.026(2) 0.015(2) 0.022(3)
C14 0.034(3) 0.053(2) 0.0271(18) 0.0183(16) 0.0057(17) 0.0156(19)
C15 0.032(2) 0.0304(17) 0.0192(16) -0.0021(14) 0.0009(15) 0.0097(16)
C16 0.026(2) 0.0298(17) 0.0208(16) 0.0054(13) -0.0004(15) 0.0095(15)
C17 0.023(2) 0.0356(18) 0.0282(17) 0.0123(14) 0.0079(15) 0.0141(16)
C18 0.039(2) 0.0277(17) 0.0296(18) 0.0104(14) 0.0147(16) 0.0153(16)
C19 0.037(2) 0.0263(17) 0.0203(16) 0.0040(13) 0.0093(16) 0.0079(16)
C20 0.023(2) 0.046(2) 0.044(2) 0.0208(17) 0.0103(17) 0.0148(17)
C21 0.030(2) 0.0333(18) 0.0258(17) 0.0114(14) 0.0069(16) 0.0093(16)
C22 0.055(3) 0.0299(19) 0.0279(18) 0.0053(15) 0.0157(18) 0.0105(18)
C23 0.034(2) 0.0311(18) 0.0159(15) 0.0035(13) -0.0002(15) 0.0049(16)
C24 0.034(2) 0.0350(19) 0.0259(17) 0.0046(15) -0.0034(17) 0.0075(16)
C25 0.020(2) 0.0334(18) 0.0335(18) 0.0142(15) 0.0053(16) 0.0076(15)
C26 0.027(2) 0.0338(19) 0.046(2) 0.0115(16) 0.0157(17) 0.0180(17)
C27 0.028(2) 0.0360(19) 0.0335(19) -0.0016(15) 0.0080(17) 0.0129(16)
C28 0.024(2) 0.0368(19) 0.0378(19) 0.0147(16) 0.0066(17) 0.0088(16)
C29 0.025(2) 0.055(2) 0.053(2) 0.0261(19) 0.0079(19) 0.0176(19)
C30 0.050(3) 0.075(3) 0.066(3) -0.031(3) 0.008(3) 0.029(3)

loop_
_atom_type_symbol
_atom_type_description
_atom_type_scat_dispersion_real
_atom_type_scat_dispersion_imag
_atom_type_scat_source
C C 0.0033 0.0016 'International Tables Vol C Tables 4.2.6.8 and 6.1.1.4'
H H 0.0000 0.0000 'International Tables Vol C Tables 4.2.6.8 and 6.1.1.4'
N N 0.0061 0.0033 'International Tables Vol C Tables 4.2.6.8 and 6.1.1.4'
O O 0.0106 0.0060 'International Tables Vol C Tables 4.2.6.8 and 6.1.1.4'
Cu Cu 0.3201 1.2651 'International Tables Vol C Tables 4.2.6.8 and 6.1.1.4'
U U -9.6767 9.6646 'International Tables Vol C Tables 4.2.6.8 and 6.1.1.4'
S S 0.1246 0.1234 'International Tables Vol C Tables 4.2.6.8 and 6.1.1.4'

loop_
_geom_angle_atom_site_label_1
_geom_angle_atom_site_label_2
_geom_angle_atom_site_label_3
_geom_angle
_geom_angle_site_symmetry_1
_geom_angle_site_symmetry_3
O2 U1 O1 179.49(9) . .
O2 U1 O3 93.96(9) . .
O1 U1 O3 86.34(9) . .
O2 U1 O8 93.56(9) . .
O1 U1 O8 86.41(9) . .
O3 U1 O8 145.90(7) . .
O2 U1 O9 87.31(10) . 2_776
O1 U1 O9 93.18(9) . 2_776
O3 U1 O9 71.51(7) . 2_776
O8 U1 O9 75.70(7) . 2_776
O2 U1 O5 90.83(9) . .
O1 U1 O5 88.86(9) . .
O3 U1 O5 72.91(7) . .
O8 U1 O5 140.13(7) . .
O9 U1 O5 144.14(7) 2_776 .
O2 U1 O10 89.70(9) . .
O1 U1 O10 89.80(9) . .
O3 U1 O10 141.04(7) . .
O8 U1 O10 72.16(6) . .
O9 U1 O10 147.46(6) 2_776 .
O5 U1 O10 68.25(6) . .
N1 Cu1 N3 173.36(12) . .
N1 Cu1 N4 95.58(10) . .
N3 Cu1 N4 86.10(10) . .
N1 Cu1 N2 85.62(10) . .
N3 Cu1 N2 92.22(10) . .
N4 Cu1 N2 175.41(12) . .
N1 Cu1 O4 87.20(10) . .
N3 Cu1 O4 99.00(9) . .
N4 Cu1 O4 96.64(10) . .
N2 Cu1 O4 87.84(10) . .
O6 S1 O7 114.90(14) . .
O6 S1 O5 112.09(13) . .
O7 S1 O5 110.10(12) . .
O6 S1 C3 106.20(14) . .
O7 S1 C3 107.62(15) . .
O5 S1 C3 105.30(15) . .
O12 S2 O11 114.25(14) . .
O12 S2 O10 109.44(12) . .
O11 S2 O10 112.05(15) . .
O12 S2 C10 107.00(16) . .
O11 S2 C10 107.82(14) . .
O10 S2 C10 105.79(13) . .
C1 O3 U1 151.5(2) . .
C1 O4 Cu1 126.1(2) . .
S1 O5 U1 139.82(12) . .
C8 O8 U1 135.5(2) . .
C8 O9 U1 145.5(2) . 2_776
S2 O10 U1 137.20(11) . .
H13A O13 H13B 96.5 . .
C27 N1 C15 112.4(3) . .
C27 N1 Cu1 118.55(19) . .
C15 N1 Cu1 104.50(17) . .
C27 N1 H1 109.2 . .
C15 N1 H1 107.2 . .
Cu1 N1 H1 104.1 . .
C16 N2 C17 113.2(3) . .
C16 N2 Cu1 107.13(19) . .
C17 N2 Cu1 120.65(18) . .
C16 N2 H2 108.5 . .
C17 N2 H2 98.7 . .
Cu1 N2 H2 107.7 . .
C19 N3 C23 114.2(3) . .
C19 N3 Cu1 115.78(19) . .
C23 N3 Cu1 107.0(2) . .
C19 N3 H3 109.3 . .
C23 N3 H3 104.5 . .
Cu1 N3 H3 105.2 . .
C24 N4 C25 115.3(3) . .
C24 N4 Cu1 103.46(19) . .
C25 N4 Cu1 122.86(18) . .
C24 N4 H4 100.8 . .
C25 N4 H4 105.3 . .
Cu1 N4 H4 106.8 . .
O4 C1 O3 124.1(3) . .
O4 C1 C2 117.9(3) . .
O3 C1 C2 118.0(3) . .
C7 C2 C3 119.2(3) . .
C7 C2 C1 118.2(3) . .
C3 C2 C1 122.6(3) . .
C4 C3 C2 120.3(4) . .
C4 C3 S1 119.4(3) . .
C2 C3 S1 120.2(3) . .
C5 C4 C3 119.7(3) . .
C5 C4 H4A 120.1 . .
C3 C4 H4A 120.1 . .
C4 C5 C6 121.1(3) . .
C4 C5 H5 119.4 . .
C6 C5 H5 119.4 . .
C5 C6 C7 119.1(4) . .
C5 C6 H6 120.5 . .
C7 C6 H6 120.5 . .
C2 C7 C6 120.5(3) . .
C2 C7 H7 119.8 . .
C6 C7 H7 119.8 . .
O8 C8 O9 123.4(3) . .
O8 C8 C9 120.8(3) . .
O9 C8 C9 115.7(3) . .
C14 C9 C10 118.0(3) . .
C14 C9 C8 116.2(3) . .
C10 C9 C8 125.8(3) . .
C11 C10 C9 120.0(3) . .
C11 C10 S2 116.3(2) . .
C9 C10 S2 123.7(3) . .
C12 C11 C10 120.7(3) . .
C12 C11 H11 119.6 . .
C10 C11 H11 119.6 . .
C13 C12 C11 119.6(4) . .
C13 C12 H12 120.2 . .
C11 C12 H12 120.2 . .
C12 C13 C14 119.9(4) . .
C12 C13 H13 120.0 . .
C14 C13 H13 120.0 . .
C13 C14 C9 121.6(3) . .
C13 C14 H14 119.2 . .
C9 C14 H14 119.2 . .
N1 C15 C16 107.0(3) . .
N1 C15 H15A 110.3 . .
C16 C15 H15A 110.3 . .
N1 C15 H15B 110.3 . .
C16 C15 H15B 110.3 . .
H15A C15 H15B 108.6 . .
N2 C16 C15 109.4(3) . .
N2 C16 H16A 109.8 . .
C15 C16 H16A 109.8 . .
N2 C16 H16B 109.8 . .
C15 C16 H16B 109.8 . .
H16A C16 H16B 108.2 . .
N2 C17 C21 110.6(3) . .
N2 C17 C20 109.6(3) . .
C21 C17 C20 110.2(3) . .
N2 C17 C18 107.7(3) . .
C21 C17 C18 111.2(3) . .
C20 C17 C18 107.4(3) . .
C19 C18 C17 118.0(3) . .
C19 C18 H18A 107.8 . .
C17 C18 H18A 107.8 . .
C19 C18 H18B 107.8 . .
C17 C18 H18B 107.8 . .
H18A C18 H18B 107.2 . .
N3 C19 C18 109.9(3) . .
N3 C19 C22 112.7(3) . .
C18 C19 C22 110.2(3) . .
N3 C19 H19 108.0 . .
C18 C19 H19 108.0 . .
C22 C19 H19 108.0 . .
C17 C20 H20A 109.5 . .
C17 C20 H20B 109.5 . .
H20A C20 H20B 109.5 . .
C17 C20 H20C 109.5 . .
H20A C20 H20C 109.5 . .
H20B C20 H20C 109.5 . .
C17 C21 H21A 109.5 . .
C17 C21 H21B 109.5 . .
H21A C21 H21B 109.5 . .
C17 C21 H21C 109.5 . .
H21A C21 H21C 109.5 . .
H21B C21 H21C 109.5 . .
C19 C22 H22A 109.5 . .
C19 C22 H22B 109.5 . .
H22A C22 H22B 109.5 . .
C19 C22 H22C 109.5 . .
H22A C22 H22C 109.5 . .
H22B C22 H22C 109.5 . .
C24 C23 N3 108.7(2) . .
C24 C23 H23A 110.0 . .
N3 C23 H23A 110.0 . .
C24 C23 H23B 110.0 . .
N3 C23 H23B 110.0 . .
H23A C23 H23B 108.3 . .
N4 C24 C23 107.3(3) . .
N4 C24 H24A 110.3 . .
C23 C24 H24A 110.3 . .
N4 C24 H24B 110.3 . .
C23 C24 H24B 110.3 . .
H24A C24 H24B 108.5 . .
N4 C25 C28 110.8(3) . .
N4 C25 C26 107.7(3) . .
C28 C25 C26 111.6(3) . .
N4 C25 C29 108.6(3) . .
C28 C25 C29 110.9(3) . .
C26 C25 C29 107.1(3) . .
C27 C26 C25 117.6(3) . .
C27 C26 H26A 107.9 . .
C25 C26 H26A 107.9 . .
C27 C26 H26B 107.9 . .
C25 C26 H26B 107.9 . .
H26A C26 H26B 107.2 . .
N1 C27 C26 109.5(3) . .
N1 C27 C30 110.5(3) . .
C26 C27 C30 109.9(3) . .
N1 C27 H27 108.9 . .
C26 C27 H27 108.9 . .
C30 C27 H27 108.9 . .
C25 C28 H28A 109.5 . .
C25 C28 H28B 109.5 . .
H28A C28 H28B 109.5 . .
C25 C28 H28C 109.5 . .
H28A C28 H28C 109.5 . .
H28B C28 H28C 109.5 . .
C25 C29 H29A 109.5 . .
C25 C29 H29B 109.5 . .
H29A C29 H29B 109.5 . .
C25 C29 H29C 109.5 . .
H29A C29 H29C 109.5 . .
H29B C29 H29C 109.5 . .
C27 C30 H30A 109.5 . .
C27 C30 H30B 109.5 . .
H30A C30 H30B 109.5 . .
C27 C30 H30C 109.5 . .
H30A C30 H30C 109.5 . .
H30B C30 H30C 109.5 . .

loop_
_geom_bond_atom_site_label_1
_geom_bond_atom_site_label_2
_geom_bond_distance
_geom_bond_site_symmetry_2
U1 O2 1.769(3) .
U1 O1 1.774(3) .
U1 O3 2.3401(19) .
U1 O8 2.3420(18) .
U1 O9 2.381(2) 2_776
U1 O5 2.3882(19) .
U1 O10 2.4193(19) .
Cu1 N1 2.005(2) .
Cu1 N3 2.025(2) .
Cu1 N4 2.028(3) .
Cu1 N2 2.052(3) .
Cu1 O4 2.343(2) .
S1 O6 1.444(2) .
S1 O7 1.448(2) .
S1 O5 1.486(2) .
S1 C3 1.770(4) .
S2 O12 1.437(2) .
S2 O11 1.449(3) .
S2 O10 1.486(2) .
S2 C10 1.780(3) .
O3 C1 1.271(3) .
O4 C1 1.246(3) .
O8 C8 1.255(4) .
O9 C8 1.258(3) .
O9 U1 2.381(2) 2_776
O13 H13A 0.8199 .
O13 H13B 0.8780 .
N1 C27 1.483(4) .
N1 C15 1.495(4) .
N1 H1 0.8424 .
N2 C16 1.489(4) .
N2 C17 1.519(4) .
N2 H2 0.9262 .
N3 C19 1.474(5) .
N3 C23 1.506(4) .
N3 H3 0.8581 .
N4 C24 1.487(4) .
N4 C25 1.509(5) .
N4 H4 0.9300 .
C1 C2 1.513(4) .
C2 C7 1.390(5) .
C2 C3 1.395(4) .
C3 C4 1.390(5) .
C4 C5 1.376(5) .
C4 H4A 0.9500 .
C5 C6 1.384(5) .
C5 H5 0.9500 .
C6 C7 1.399(5) .
C6 H6 0.9500 .
C7 H7 0.9500 .
C8 C9 1.511(5) .
C9 C14 1.395(5) .
C9 C10 1.405(4) .
C10 C11 1.392(5) .
C11 C12 1.388(5) .
C11 H11 0.9500 .
C12 C13 1.381(5) .
C12 H12 0.9500 .
C13 C14 1.384(5) .
C13 H13 0.9500 .
C14 H14 0.9500 .
C15 C16 1.499(5) .
C15 H15A 0.9900 .
C15 H15B 0.9900 .
C16 H16A 0.9900 .
C16 H16B 0.9900 .
C17 C21 1.528(5) .
C17 C20 1.532(4) .
C17 C18 1.539(4) .
C18 C19 1.524(4) .
C18 H18A 0.9900 .
C18 H18B 0.9900 .
C19 C22 1.543(4) .
C19 H19 1.0000 .
C20 H20A 0.9800 .
C20 H20B 0.9800 .
C20 H20C 0.9800 .
C21 H21A 0.9800 .
C21 H21B 0.9800 .
C21 H21C 0.9800 .
C22 H22A 0.9800 .
C22 H22B 0.9800 .
C22 H22C 0.9800 .
C23 C24 1.494(5) .
C23 H23A 0.9900 .
C23 H23B 0.9900 .
C24 H24A 0.9900 .
C24 H24B 0.9900 .
C25 C28 1.520(5) .
C25 C26 1.532(4) .
C25 C29 1.547(4) .
C26 C27 1.528(4) .
C26 H26A 0.9900 .
C26 H26B 0.9900 .
C27 C30 1.539(4) .
C27 H27 1.0000 .
C28 H28A 0.9800 .
C28 H28B 0.9800 .
C28 H28C 0.9800 .
C29 H29A 0.9800 .
C29 H29B 0.9800 .
C29 H29C 0.9800 .
C30 H30A 0.9800 .
C30 H30B 0.9800 .
C30 H30C 0.9800 .

loop_
_geom_hbond_atom_site_label_D
_geom_hbond_atom_site_label_H
_geom_hbond_atom_site_label_A
_geom_hbond_distance_DH
_geom_hbond_distance_HA
_geom_hbond_distance_DA
_geom_hbond_angle_DHA
_geom_hbond_site_symmetry_A
O13 H13A O5 0.82 2.55 2.993(3) 115.2 1_545
O13 H13A O7 0.82 2.12 2.937(3) 170.3 1_545
O13 H13B O10 0.88 2.26 3.077(3) 155.8 1_545
N1 H1 O13 0.84 2.07 2.905(4) 169.8 .
N2 H2 O6 0.93 2.15 3.070(3) 170.4 .
N3 H3 O3 0.86 2.31 3.080(4) 148.7 .
N4 H4 O11 0.93 2.12 3.045(4) 171.9 1_545
C15 H15A O6 0.99 2.51 3.283(3) 134.5 2_665
C15 H15B O4 0.99 2.46 3.068(4) 119.2 .
C19 H19 O12 1.00 2.55 3.465(4) 151.5 1_545
C20 H20C O6 0.98 2.48 3.315(5) 143.5 .
C21 H21B O12 0.98 2.45 3.398(4) 161.8 1_545
C22 H22C O1 0.98 2.34 3.236(4) 151.9 .
C24 H24B O11 0.99 2.43 3.242(4) 139.2 2_776
C28 H28A O4 0.98 2.41 3.312(4) 152.9 .
C29 H29C O11 0.98 2.56 3.333(5) 136.1 1_545
